data_7111801
loop_
_publ_author_name
'Ritesh Dubey'
'Gautam R. Desiraju'

_publ_section_title
;
 Structural landscape of the 1 : 1 benzoic acid : isonicotinamide
 cocrystal
;
_journal_name_full Chem.Commun.
_journal_page_first 1181
_journal_paper_doi 10.1039/c3cc47955b
_journal_volume 50
_journal_year 2014
_chemical_formula_sum 'C13 H8 F2 N2 O3'
_chemical_formula_weight 278.21
_chemical_name_systematic
;
 ?
;
_space_group_crystal_system triclinic
_space_group_IT_number 2
_space_group_name_Hall '-P 1'
_space_group_name_H-M_alt 'P -1'
_symmetry_space_group_name_Hall '-P 1'
_symmetry_space_group_name_H-M 'P -1'
_atom_sites_solution_hydrogens difmap
_audit_creation_method SHELXL-2013
_cell_angle_alpha 107.408(8)
_cell_angle_beta 102.834(7)
_cell_angle_gamma 94.816(7)
_cell_formula_units_Z 4
_cell_length_a 8.3252(6)
_cell_length_b 12.1896(9)
_cell_length_c 13.4770(10)
_cell_measurement_temperature 150(2)
_cell_volume 1255.68(18)
_computing_structure_refinement 'SHELXL-2013 (Sheldrick, 2013)'
_diffrn_ambient_temperature 150(2)
_diffrn_measured_fraction_theta_full 0.998
_diffrn_measured_fraction_theta_max 0.998
_diffrn_radiation_type MoK\a
_diffrn_radiation_wavelength 0.71073
_diffrn_reflns_av_R_equivalents 0.0324
_diffrn_reflns_av_unetI/netI 0.0414
_diffrn_reflns_Laue_measured_fraction_full 0.998
_diffrn_reflns_Laue_measured_fraction_max 0.998
_diffrn_reflns_limit_h_max 10
_diffrn_reflns_limit_h_min -10
_diffrn_reflns_limit_k_max 15
_diffrn_reflns_limit_k_min -15
_diffrn_reflns_limit_l_max 17
_diffrn_reflns_limit_l_min -17
_diffrn_reflns_number 13487
_diffrn_reflns_point_group_measured_fraction_full 0.998
_diffrn_reflns_point_group_measured_fraction_max 0.998
_diffrn_reflns_theta_full 25.242
_diffrn_reflns_theta_max 27.477
_diffrn_reflns_theta_min 3.113
_exptl_absorpt_coefficient_mu 0.126
_exptl_crystal_density_diffrn 1.472
_exptl_crystal_F_000 568
_exptl_crystal_size_max 0.150
_exptl_crystal_size_mid 0.100
_exptl_crystal_size_min 0.100
_refine_diff_density_max 0.630
_refine_diff_density_min -0.254
_refine_diff_density_rms 0.056
_refine_ls_extinction_method none
_refine_ls_goodness_of_fit_ref 1.049
_refine_ls_hydrogen_treatment refall
_refine_ls_matrix_type full
_refine_ls_number_parameters 445
_refine_ls_number_reflns 5746
_refine_ls_number_restraints 0
_refine_ls_restrained_S_all 1.049
_refine_ls_R_factor_all 0.0782
_refine_ls_R_factor_gt 0.0532
_refine_ls_shift/su_max 0.000
_refine_ls_shift/su_mean 0.000
_refine_ls_structure_factor_coef Fsqd
_refine_ls_weighting_details
;
 w=1/[\s^2^(Fo^2^)+(0.0795P)^2^+0.4629P]
 where P=(Fo^2^+2Fc^2^)/3
;
_refine_ls_weighting_scheme calc
_refine_ls_wR_factor_gt 0.1401
_refine_ls_wR_factor_ref 0.1566
_reflns_Friedel_coverage 0.000
_reflns_number_gt 4106
_reflns_number_total 5746
_reflns_threshold_expression 'I > 2\s(I)'
_cod_data_source_file c3cc47955b.txt
_cod_data_source_block shelx
_cod_original_cell_volume 1255.68(17)
_cod_database_code 7111801
_shelx_space_group_comment
;
The symmetry employed for this shelxl refinement is uniquely defined
by the following loop, which should always be used as a source of
symmetry information in preference to the above space-group names.
They are only intended as comments.
;
_shelx_estimated_absorpt_t_min 0.981
_shelx_estimated_absorpt_t_max 0.988
_shelxl_version_number 2013-2

loop_
_space_group_symop_operation_xyz
'x, y, z'
'-x, -y, -z'

loop_
_atom_site_label
_atom_site_type_symbol
_atom_site_fract_x
_atom_site_fract_y
_atom_site_fract_z
_atom_site_U_iso_or_equiv
_atom_site_adp_type
_atom_site_occupancy
_atom_site_site_symmetry_order
_atom_site_calc_flag
_atom_site_refinement_flags_occupancy
C23 C 0.1587(2) -0.03695(17) 0.77508(16) 0.0206(4) Uani 1 1 d .
C22 C 0.1308(3) 0.06003(19) 0.74407(17) 0.0245(4) Uani 1 1 d .
C14 C 0.5070(2) 0.98252(17) 0.67055(15) 0.0197(4) Uani 1 1 d .
C24 C 0.0575(3) -0.14321(18) 0.71412(17) 0.0231(4) Uani 1 1 d .
C19 C 0.6176(3) 1.08738(18) 0.72185(17) 0.0252(5) Uani 1 1 d .
C10 C 0.6463(2) 0.45802(17) 0.60373(16) 0.0223(4) Uani 1 1 d .
C16 C 0.6623(3) 0.90352(19) 0.80155(18) 0.0278(5) Uani 1 1 d .
C20 C 0.3653(2) 0.97007(17) 0.57439(16) 0.0198(4) Uani 1 1 d .
C26 C 0.2983(2) -0.02005(17) 0.87446(16) 0.0207(4) Uani 1 1 d .
C7 C 0.0957(3) 0.56151(18) 0.81708(17) 0.0241(4) Uani 1 1 d .
C21 C 0.0015(3) 0.04872(19) 0.65521(18) 0.0258(5) Uani 1 1 d .
C15 C 0.5341(3) 0.89245(17) 0.71233(17) 0.0229(4) Uani 1 1 d .
C17 C 0.7713(3) 1.0077(2) 0.85167(17) 0.0291(5) Uani 1 1 d .
C11 C 0.5603(3) 0.35220(18) 0.59544(18) 0.0266(5) Uani 1 1 d .
C9 C 0.5921(3) 0.55877(19) 0.65640(18) 0.0275(5) Uani 1 1 d .
C1 C -0.0474(3) 0.57076(18) 0.86808(16) 0.0233(4) Uani 1 1 d .
C6 C -0.0940(3) 0.67697(18) 0.91579(17) 0.0254(5) Uani 1 1 d .
C2 C -0.1391(3) 0.4706(2) 0.8694(2) 0.0309(5) Uani 1 1 d .
C13 C 0.7967(3) 0.47358(18) 0.56048(17) 0.0248(4) Uani 1 1 d .
C8 C 0.4563(3) 0.54978(19) 0.69809(19) 0.0288(5) Uani 1 1 d .
C18 C 0.7455(3) 1.09692(19) 0.81001(18) 0.0295(5) Uani 1 1 d .
C25 C -0.0692(3) -0.14685(19) 0.62648(17) 0.0238(4) Uani 1 1 d .
C4 C -0.3129(3) 0.5862(2) 0.9653(2) 0.0401(6) Uani 1 1 d .
C12 C 0.4251(3) 0.35091(19) 0.63947(19) 0.0289(5) Uani 1 1 d .
C5 C -0.2239(3) 0.6857(2) 0.96453(19) 0.0321(5) Uani 1 1 d .
C3 C -0.2696(3) 0.4803(2) 0.9167(2) 0.0402(6) Uani 1 1 d .
N3 N -0.0973(2) -0.05282(15) 0.59787(14) 0.0245(4) Uani 1 1 d .
N4 N 0.3250(2) -0.11220(16) 0.90464(16) 0.0251(4) Uani 1 1 d .
N1 N 0.3735(2) 0.44800(15) 0.69060(15) 0.0275(4) Uani 1 1 d .
N2 N 0.8483(2) 0.37809(16) 0.50764(16) 0.0293(4) Uani 1 1 d .
O5 O 0.27332(18) 0.87785(12) 0.52204(12) 0.0255(3) Uani 1 1 d .
O6 O 0.38083(19) 0.07814(12) 0.92268(12) 0.0296(4) Uani 1 1 d .
O2 O 0.1817(2) 0.64487(13) 0.81349(14) 0.0340(4) Uani 1 1 d .
O4 O 0.35073(18) 1.06756(12) 0.55425(12) 0.0258(3) Uani 1 1 d .
O1 O 0.1187(2) 0.45382(13) 0.77633(14) 0.0359(4) Uani 1 1 d .
O3 O 0.8647(2) 0.57263(13) 0.57522(15) 0.0383(4) Uani 1 1 d .
F1 F -0.01234(17) 0.77761(11) 0.91592(11) 0.0360(3) Uani 1 1 d .
F3A F 0.43158(18) 0.78990(11) 0.66875(12) 0.0300(5) Uani 0.854(4) 1 d P
F3B F 0.6135(14) 1.1727(9) 0.7012(8) 0.051(4) Uani 0.146(4) 1 d P
F4A F 0.85417(19) 1.19867(13) 0.85422(13) 0.0377(5) Uani 0.857(4) 1 d P
F4B F 0.6607(14) 0.8123(10) 0.8283(8) 0.053(4) Uani 0.143(4) 1 d P
F2 F -0.3588(2) 0.38181(14) 0.91626(18) 0.0703(6) Uani 1 1 d .
H24 H 0.071(3) -0.213(2) 0.7287(18) 0.026(6) Uiso 1 1 d .
H25 H -0.139(3) -0.216(2) 0.584(2) 0.030(6) Uiso 1 1 d .
H22 H 0.199(3) 0.132(2) 0.785(2) 0.035(7) Uiso 1 1 d .
H2 H -0.117(3) 0.394(2) 0.833(2) 0.046(8) Uiso 1 1 d .
H12 H 0.361(3) 0.273(2) 0.634(2) 0.043(7) Uiso 1 1 d .
H21 H -0.024(3) 0.118(2) 0.630(2) 0.039(7) Uiso 1 1 d .
H5 H -0.248(3) 0.761(2) 1.000(2) 0.038(7) Uiso 1 1 d .
H9 H 0.644(3) 0.637(2) 0.665(2) 0.038(7) Uiso 1 1 d .
H11 H 0.593(3) 0.280(2) 0.562(2) 0.042(7) Uiso 1 1 d .
H4 H -0.408(4) 0.592(2) 0.997(2) 0.051(8) Uiso 1 1 d .
H8 H 0.419(3) 0.621(2) 0.735(2) 0.041(7) Uiso 1 1 d .
H1 H 0.212(4) 0.455(3) 0.750(3) 0.074(11) Uiso 1 1 d .
H4A H 0.403(3) -0.101(2) 0.958(2) 0.033(7) Uiso 1 1 d .
H2A H 0.945(4) 0.392(2) 0.483(2) 0.044(8) Uiso 1 1 d .
H4B H 0.262(4) -0.187(3) 0.868(2) 0.047(8) Uiso 1 1 d .
H2B H 0.800(4) 0.305(3) 0.501(2) 0.047(8) Uiso 1 1 d .

loop_
_atom_site_aniso_label
_atom_site_aniso_U_11
_atom_site_aniso_U_22
_atom_site_aniso_U_33
_atom_site_aniso_U_23
_atom_site_aniso_U_13
_atom_site_aniso_U_12
C23 0.0178(10) 0.0237(10) 0.0211(10) 0.0070(8) 0.0061(8) 0.0060(8)
C22 0.0223(11) 0.0226(11) 0.0267(11) 0.0080(9) 0.0032(8) 0.0019(8)
C14 0.0193(10) 0.0195(10) 0.0202(10) 0.0058(8) 0.0055(8) 0.0047(7)
C24 0.0216(10) 0.0223(10) 0.0255(11) 0.0078(9) 0.0057(8) 0.0047(8)
C19 0.0235(11) 0.0225(11) 0.0283(11) 0.0081(9) 0.0046(9) 0.0025(8)
C10 0.0231(10) 0.0215(10) 0.0221(10) 0.0071(8) 0.0056(8) 0.0035(8)
C16 0.0310(12) 0.0292(12) 0.0286(11) 0.0144(10) 0.0089(9) 0.0119(9)
C20 0.0209(10) 0.0183(10) 0.0202(10) 0.0049(8) 0.0067(8) 0.0049(7)
C26 0.0179(10) 0.0210(10) 0.0213(10) 0.0041(8) 0.0049(8) 0.0038(8)
C7 0.0248(11) 0.0219(10) 0.0253(11) 0.0069(9) 0.0070(8) 0.0043(8)
C21 0.0248(11) 0.0244(11) 0.0282(11) 0.0104(9) 0.0040(9) 0.0047(8)
C15 0.0227(10) 0.0207(10) 0.0266(11) 0.0082(9) 0.0078(8) 0.0051(8)
C17 0.0258(11) 0.0354(12) 0.0252(11) 0.0089(10) 0.0043(9) 0.0098(9)
C11 0.0292(12) 0.0180(10) 0.0308(12) 0.0040(9) 0.0097(9) 0.0034(8)
C9 0.0313(12) 0.0193(10) 0.0333(12) 0.0070(9) 0.0134(9) 0.0043(9)
C1 0.0223(10) 0.0254(11) 0.0229(10) 0.0094(9) 0.0050(8) 0.0037(8)
C6 0.0260(11) 0.0227(11) 0.0263(11) 0.0069(9) 0.0071(9) 0.0012(8)
C2 0.0318(12) 0.0274(12) 0.0391(13) 0.0128(10) 0.0169(10) 0.0060(9)
C13 0.0237(11) 0.0222(11) 0.0269(11) 0.0060(9) 0.0068(8) 0.0012(8)
C8 0.0341(12) 0.0199(11) 0.0365(13) 0.0089(10) 0.0167(10) 0.0076(9)
C18 0.0222(11) 0.0279(11) 0.0317(12) 0.0045(10) 0.0022(9) 0.0009(8)
C25 0.0217(10) 0.0237(11) 0.0232(11) 0.0065(9) 0.0029(8) 0.0016(8)
C4 0.0370(14) 0.0437(15) 0.0485(16) 0.0151(13) 0.0274(12) 0.0102(11)
C12 0.0309(12) 0.0198(11) 0.0352(12) 0.0049(9) 0.0137(10) 0.0012(9)
C5 0.0319(12) 0.0327(13) 0.0315(12) 0.0070(10) 0.0120(10) 0.0081(10)
C3 0.0397(14) 0.0332(13) 0.0572(17) 0.0188(12) 0.0275(13) 0.0027(11)
N3 0.0222(9) 0.0259(9) 0.0253(9) 0.0094(8) 0.0041(7) 0.0052(7)
N4 0.0211(9) 0.0248(10) 0.0253(10) 0.0084(8) -0.0018(8) 0.0018(7)
N1 0.0297(10) 0.0208(9) 0.0353(11) 0.0093(8) 0.0144(8) 0.0051(7)
N2 0.0273(10) 0.0209(9) 0.0388(11) 0.0036(8) 0.0161(9) 0.0022(8)
O5 0.0239(8) 0.0198(7) 0.0274(8) 0.0051(6) 0.0006(6) 0.0012(6)
O6 0.0290(8) 0.0215(8) 0.0298(8) 0.0047(7) -0.0037(6) 0.0027(6)
O2 0.0340(9) 0.0237(8) 0.0494(10) 0.0114(7) 0.0226(8) 0.0033(6)
O4 0.0286(8) 0.0180(7) 0.0282(8) 0.0096(6) -0.0001(6) 0.0019(6)
O1 0.0400(10) 0.0229(8) 0.0527(11) 0.0099(8) 0.0302(9) 0.0069(7)
O3 0.0397(10) 0.0209(8) 0.0565(11) 0.0060(8) 0.0276(8) 0.0001(7)
F1 0.0390(8) 0.0236(7) 0.0462(8) 0.0069(6) 0.0196(6) 0.0033(5)
F3A 0.0339(9) 0.0160(7) 0.0360(9) 0.0122(6) -0.0021(6) -0.0007(6)
F3B 0.058(7) 0.049(7) 0.043(6) 0.029(5) -0.005(5) 0.000(5)
F4A 0.0323(9) 0.0279(9) 0.0380(10) 0.0074(7) -0.0107(7) -0.0085(6)
F4B 0.048(7) 0.066(8) 0.038(6) 0.013(6) -0.003(5) 0.025(6)
F2 0.0691(12) 0.0416(9) 0.1263(17) 0.0327(10) 0.0709(12) 0.0068(8)

loop_
_atom_type_symbol
_atom_type_description
_atom_type_scat_dispersion_real
_atom_type_scat_dispersion_imag
_atom_type_scat_source
C C 0.0033 0.0016 'International Tables Vol C Tables 4.2.6.8 and 6.1.1.4'
H H 0.0000 0.0000 'International Tables Vol C Tables 4.2.6.8 and 6.1.1.4'
N N 0.0061 0.0033 'International Tables Vol C Tables 4.2.6.8 and 6.1.1.4'
O O 0.0106 0.0060 'International Tables Vol C Tables 4.2.6.8 and 6.1.1.4'
F F 0.0171 0.0103 'International Tables Vol C Tables 4.2.6.8 and 6.1.1.4'

loop_
_geom_angle_atom_site_label_1
_geom_angle_atom_site_label_2
_geom_angle_atom_site_label_3
_geom_angle
C22 C23 C24 118.66(19)
C22 C23 C26 117.47(18)
C24 C23 C26 123.86(18)
C21 C22 C23 119.2(2)
C15 C14 C19 117.09(19)
C15 C14 C20 122.49(18)
C19 C14 C20 120.42(18)
C25 C24 C23 118.41(19)
F3B C19 C18 113.1(5)
F3B C19 C14 127.5(5)
C18 C19 C14 119.4(2)
C11 C10 C9 117.89(19)
C11 C10 C13 125.28(18)
C9 C10 C13 116.84(18)
F4B C16 C15 112.6(5)
F4B C16 C17 127.9(5)
C15 C16 C17 119.5(2)
O5 C20 O4 124.08(18)
O5 C20 C14 122.75(18)
O4 C20 C14 113.16(17)
O6 C26 N4 123.68(19)
O6 C26 C23 118.62(18)
N4 C26 C23 117.71(18)
O2 C7 O1 123.2(2)
O2 C7 C1 123.65(19)
O1 C7 C1 113.17(18)
N3 C21 C22 122.1(2)
F3A C15 C16 116.40(18)
F3A C15 C14 120.62(18)
C16 C15 C14 122.95(19)
C18 C17 C16 117.7(2)
C10 C11 C12 119.12(19)
C8 C9 C10 119.3(2)
C2 C1 C6 117.4(2)
C2 C1 C7 119.93(19)
C6 C1 C7 122.62(19)
F1 C6 C5 116.70(19)
F1 C6 C1 120.66(18)
C5 C6 C1 122.6(2)
C3 C2 C1 119.4(2)
O3 C13 N2 123.2(2)
O3 C13 C10 119.05(18)
N2 C13 C10 117.77(18)
N1 C8 C9 123.0(2)
F4A C18 C19 117.2(2)
F4A C18 C17 119.4(2)
C19 C18 C17 123.4(2)
N3 C25 C24 122.7(2)
C5 C4 C3 118.6(2)
N1 C12 C11 122.9(2)
C4 C5 C6 119.3(2)
F2 C3 C2 118.7(2)
F2 C3 C4 118.6(2)
C2 C3 C4 122.7(2)
C21 N3 C25 118.92(18)
C8 N1 C12 117.80(19)

loop_
_geom_bond_atom_site_label_1
_geom_bond_atom_site_label_2
_geom_bond_distance
C23 C22 1.387(3)
C23 C24 1.391(3)
C23 C26 1.513(3)
C22 C21 1.384(3)
C14 C15 1.389(3)
C14 C19 1.397(3)
C14 C20 1.506(3)
C24 C25 1.385(3)
C19 F3B 1.155(10)
C19 C18 1.376(3)
C10 C11 1.383(3)
C10 C9 1.389(3)
C10 C13 1.515(3)
C16 F4B 1.267(12)
C16 C15 1.382(3)
C16 C17 1.384(3)
C20 O5 1.220(2)
C20 O4 1.305(2)
C26 O6 1.235(2)
C26 N4 1.324(3)
C7 O2 1.213(2)
C7 O1 1.311(3)
C7 C1 1.498(3)
C21 N3 1.334(3)
C15 F3A 1.340(2)
C17 C18 1.376(3)
C11 C12 1.385(3)
C9 C8 1.380(3)
C1 C2 1.391(3)
C1 C6 1.391(3)
C6 F1 1.351(2)
C6 C5 1.381(3)
C2 C3 1.373(3)
C13 O3 1.229(3)
C13 N2 1.331(3)
C8 N1 1.332(3)
C18 F4A 1.357(3)
C25 N3 1.337(3)
C4 C5 1.371(3)
C4 C3 1.380(4)
C12 N1 1.337(3)
C3 F2 1.355(3)
